data_1545584
loop_
_publ_author_name
'Desai, Sai Puneet'
'Malonzo, Camille'
'Webber, Thomas'
'Duan, Jiaxin'
'Thompson, Anthony B.'
'Tereniak, Stephen J.'
'DeStefano, Matthew R.'
'Buru, Cassandra T.'
'Li, Zhanyong'
'Penn, R. Lee'
'Farha, Omar'
'Hupp, J. T.'
'Stein, Andreas'
'Lu, Connie'

_publ_section_title
;
 Assembly of Dicobalt and Cobalt-Aluminum Oxide Clusters on Metal-Organic
 Framework and Nanocast Silica Supports
;
_journal_name_full 'Faraday Discuss.'
_journal_paper_doi 10.1039/C7FD00055C
_journal_year 2017
_chemical_formula_moiety 'C27 H29 Co2 N7 O'
_chemical_formula_sum 'C27 H29 Co2 N7 O'
_chemical_formula_weight 585.43
_chemical_melting_point 600
_chemical_name_common CoCoOPh
_chemical_name_systematic CoCoOPh
_chemical_properties_physical ', Air-sensitive,Moisture-sensitive,Oxygen-sensitive'
_space_group_crystal_system orthorhombic
_space_group_IT_number 19
_space_group_name_Hall 'P 2ac 2ab'
_space_group_name_H-M_alt 'P 21 21 21'
_symmetry_space_group_name_Hall 'P 2ac 2ab'
_symmetry_space_group_name_H-M 'P 21 21 21'
_atom_sites_solution_hydrogens geom
_audit_creation_method SHELXL-2014/7
_audit_update_record
;
2016-12-28 deposited with the CCDC.
2017-03-16 downloaded from the CCDC.
;
_cell_angle_alpha 90
_cell_angle_beta 90
_cell_angle_gamma 90
_cell_formula_units_Z 4
_cell_length_a 10.717(2)
_cell_length_b 15.289(3)
_cell_length_c 15.415(3)
_cell_measurement_reflns_used 8807
_cell_measurement_temperature 296(2)
_cell_measurement_theta_max 25.22
_cell_measurement_theta_min 2.31
_cell_volume 2525.8(8)
_computing_cell_refinement 'SAINT, Bruker'
_computing_data_collection 'SMART, Bruker'
_computing_data_reduction 'SAINT, Bruker'
_computing_molecular_graphics 'SHELXTL, Bruker'
_computing_structure_refinement 'SHELXL-2014/7 (Sheldrick, 2014)'
_diffrn_ambient_temperature 296(2)
_diffrn_measured_fraction_theta_full 1.000
_diffrn_measured_fraction_theta_max 0.998
_diffrn_measurement_device_type 'Bruker SMART Platform CCD'
_diffrn_measurement_method 'area detector, omega scans per phi'
_diffrn_radiation_type MoK\a
_diffrn_radiation_wavelength 0.71073
_diffrn_reflns_av_R_equivalents 0.0419
_diffrn_reflns_av_unetI/netI 0.0323
_diffrn_reflns_Laue_measured_fraction_full 1.000
_diffrn_reflns_Laue_measured_fraction_max 0.998
_diffrn_reflns_limit_h_max 13
_diffrn_reflns_limit_h_min -13
_diffrn_reflns_limit_k_max 19
_diffrn_reflns_limit_k_min -19
_diffrn_reflns_limit_l_max 19
_diffrn_reflns_limit_l_min -19
_diffrn_reflns_number 28977
_diffrn_reflns_point_group_measured_fraction_full 1.000
_diffrn_reflns_point_group_measured_fraction_max 0.997
_diffrn_reflns_theta_full 25.242
_diffrn_reflns_theta_max 27.236
_diffrn_reflns_theta_min 1.876
_diffrn_source normal
_exptl_absorpt_coefficient_mu 1.349
_exptl_absorpt_correction_type multi-scan
_exptl_absorpt_process_details 'SADABS, R. Blessing, 1995'
_exptl_crystal_colour 'purple green'
_exptl_crystal_density_diffrn 1.539
_exptl_crystal_description cuboidal
_exptl_crystal_F_000 1208
_exptl_crystal_recrystallization_method Layering
_exptl_crystal_size_max 0.4
_exptl_crystal_size_mid 0.4
_exptl_crystal_size_min 0.4
_exptl_transmission_factor_max 0.7455
_exptl_transmission_factor_min 0.6254
_refine_diff_density_max 0.351
_refine_diff_density_min -0.246
_refine_diff_density_rms 0.052
_refine_ls_abs_structure_details
;
 Flack x determined using 2070 quotients [(I+)-(I-)]/[(I+)+(I-)]
 (Parsons, Flack and Wagner, Acta Cryst. B69 (2013) 249-259).
;
_refine_ls_abs_structure_Flack -0.008(7)
_refine_ls_extinction_method none
_refine_ls_goodness_of_fit_ref 1.030
_refine_ls_hydrogen_treatment constr
_refine_ls_matrix_type full
_refine_ls_number_parameters 334
_refine_ls_number_reflns 5625
_refine_ls_number_restraints 0
_refine_ls_restrained_S_all 1.030
_refine_ls_R_factor_all 0.0345
_refine_ls_R_factor_gt 0.0284
_refine_ls_shift/su_max 0.025
_refine_ls_shift/su_mean 0.002
_refine_ls_structure_factor_coef Fsqd
_refine_ls_weighting_details 'w=1/[\s^2^(Fo^2^)+(0.0303P)^2^+0.6266P] where P=(Fo^2^+2Fc^2^)/3'
_refine_ls_weighting_scheme calc
_refine_ls_wR_factor_gt 0.0621
_refine_ls_wR_factor_ref 0.0647
_reflns_Friedel_coverage 0.777
_reflns_Friedel_fraction_full 1.000
_reflns_Friedel_fraction_max 0.996
_reflns_number_gt 5079
_reflns_number_total 5625
_reflns_threshold_expression 'I > 2\s(I)'
_cod_data_source_file c7fd00055c2.cif
_cod_data_source_block 16243_z
_cod_depositor_comments
;
The following automatic conversions were performed:

'_chemical_melting_point' value '600 K' was changed to '600' - the
value should be numeric and without a unit designator.

Automatic conversion script
Id: cif_fix_values 4973 2017-02-22 13:04:09Z antanas 
;
_cod_original_cell_volume 2525.8(9)
_cod_database_code 1545584
_shelx_shelxl_version_number 2014/7
_shelx_space_group_comment
;
The symmetry employed for this shelxl refinement is uniquely defined
by the following loop, which should always be used as a source of
symmetry information in preference to the above space-group names.
They are only intended as comments.
;

loop_
_space_group_symop_operation_xyz
'x, y, z'
'x+1/2, -y+1/2, -z'
'-x, y+1/2, -z+1/2'
'-x+1/2, -y, z+1/2'

loop_
_atom_site_label
_atom_site_type_symbol
_atom_site_fract_x
_atom_site_fract_y
_atom_site_fract_z
_atom_site_U_iso_or_equiv
_atom_site_adp_type
_atom_site_occupancy
_atom_site_site_symmetry_order
_atom_site_calc_flag
_atom_site_refinement_flags_posn
_atom_site_refinement_flags_adp
Co1 Co 0.26180(4) 0.49412(3) 0.96192(3) 0.02024(10) Uani 1 1 d . .
Co2 Co 0.08168(4) 0.41558(3) 1.03153(3) 0.02296(11) Uani 1 1 d . .
O1 O 0.4011(2) 0.56153(14) 0.90988(15) 0.0278(5) Uani 1 1 d . .
N1 N 0.0554(3) 0.34449(19) 0.93328(19) 0.0315(7) Uani 1 1 d . .
N2 N -0.0630(3) 0.35355(19) 1.0887(2) 0.0320(7) Uani 1 1 d . .
N3 N 0.1825(3) 0.37316(19) 1.12351(19) 0.0285(7) Uani 1 1 d . .
N4 N 0.3452(2) 0.45961(18) 1.07831(17) 0.0227(6) Uani 1 1 d . .
N5 N -0.0083(3) 0.52128(18) 1.0453(2) 0.0317(7) Uani 1 1 d . .
N6 N 0.1422(2) 0.59958(16) 0.97332(18) 0.0219(6) Uani 1 1 d . .
N7 N 0.2171(2) 0.41129(17) 0.86099(17) 0.0235(6) Uani 1 1 d . .
C1 C -0.0429(4) 0.2787(2) 0.9450(3) 0.0392(10) Uani 1 1 d . .
H20 H -0.0063 0.2231 0.9615 0.047 Uiso 1 1 calc R U
H19 H -0.0884 0.2707 0.8912 0.047 Uiso 1 1 calc R U
C2 C -0.1320(4) 0.3113(3) 1.0169(3) 0.0432(10) Uani 1 1 d . .
H17 H -0.1906 0.3528 0.9923 0.052 Uiso 1 1 calc R U
H18 H -0.1792 0.2622 1.0394 0.052 Uiso 1 1 calc R U
C3 C -0.0051(4) 0.2895(3) 1.1486(3) 0.0393(10) Uani 1 1 d . .
H8 H 0.0169 0.2370 1.1167 0.047 Uiso 1 1 calc R U
H1 H -0.0647 0.2734 1.1931 0.047 Uiso 1 1 calc R U
C4 C 0.1116(4) 0.3274(2) 1.1911(2) 0.0331(8) Uani 1 1 d . .
H7 H 0.0886 0.3677 1.2369 0.040 Uiso 1 1 calc R U
H6 H 0.1617 0.2809 1.2161 0.040 Uiso 1 1 calc R U
C5 C 0.2933(3) 0.4084(2) 1.1417(2) 0.0230(7) Uani 1 1 d . .
C6 C 0.4557(3) 0.4993(2) 1.0959(2) 0.0299(7) Uani 1 1 d . .
H2 H 0.4911 0.5340 1.0529 0.036 Uiso 1 1 calc R U
C7 C 0.5187(3) 0.4914(3) 1.1732(2) 0.0356(9) Uani 1 1 d . .
H3 H 0.5936 0.5206 1.1825 0.043 Uiso 1 1 calc R U
C8 C 0.4665(3) 0.4383(3) 1.2372(2) 0.0356(9) Uani 1 1 d . .
H5 H 0.5072 0.4309 1.2900 0.043 Uiso 1 1 calc R U
C9 C 0.3566(3) 0.3974(2) 1.2224(2) 0.0308(8) Uani 1 1 d . .
H4 H 0.3220 0.3619 1.2651 0.037 Uiso 1 1 calc R U
C10 C -0.1329(4) 0.4229(3) 1.1345(3) 0.0408(10) Uani 1 1 d . .
H9 H -0.0950 0.4332 1.1908 0.049 Uiso 1 1 calc R U
H16 H -0.2181 0.4037 1.1439 0.049 Uiso 1 1 calc R U
C11 C -0.1335(3) 0.5086(3) 1.0823(3) 0.0380(9) Uani 1 1 d . .
H14 H -0.1950 0.5055 1.0362 0.046 Uiso 1 1 calc R U
H15 H -0.1546 0.5574 1.1198 0.046 Uiso 1 1 calc R U
C12 C 0.0249(3) 0.5969(2) 1.0098(2) 0.0240(7) Uani 1 1 d . .
C13 C 0.1825(3) 0.6759(2) 0.9396(2) 0.0256(7) Uani 1 1 d . .
H13 H 0.2624 0.6775 0.9160 0.031 Uiso 1 1 calc R U
C14 C 0.1135(4) 0.7511(2) 0.9378(2) 0.0320(8) Uani 1 1 d . .
H12 H 0.1453 0.8021 0.9133 0.038 Uiso 1 1 calc R U
C15 C -0.0060(3) 0.7493(2) 0.9737(2) 0.0332(8) Uani 1 1 d . .
H11 H -0.0552 0.7994 0.9738 0.040 Uiso 1 1 calc R U
C16 C -0.0500(3) 0.6733(2) 1.0086(2) 0.0309(8) Uani 1 1 d . .
H10 H -0.1300 0.6717 1.0320 0.037 Uiso 1 1 calc R U
C17 C 0.1266(3) 0.3472(2) 0.8626(2) 0.0274(8) Uani 1 1 d . .
C18 C 0.2840(3) 0.4224(2) 0.7871(2) 0.0277(7) Uani 1 1 d . .
H24 H 0.3421 0.4675 0.7858 0.033 Uiso 1 1 calc R U
C19 C 0.2719(4) 0.3719(2) 0.7147(2) 0.0352(9) Uani 1 1 d . .
H23 H 0.3187 0.3829 0.6650 0.042 Uiso 1 1 calc R U
C20 C 0.1863(4) 0.3029(3) 0.7181(3) 0.0409(10) Uani 1 1 d . .
H22 H 0.1779 0.2655 0.6708 0.049 Uiso 1 1 calc R U
C21 C 0.1154(4) 0.2903(2) 0.7897(3) 0.0373(9) Uani 1 1 d . .
H21 H 0.0590 0.2442 0.7914 0.045 Uiso 1 1 calc R U
C22 C 0.5094(3) 0.5354(2) 0.8919(2) 0.0216(7) Uani 1 1 d . .
C23 C 0.6087(3) 0.5949(2) 0.8744(2) 0.0297(8) Uani 1 1 d . .
H25 H 0.5920 0.6546 0.8758 0.036 Uiso 1 1 calc R U
C24 C 0.7289(4) 0.5679(3) 0.8554(2) 0.0359(9) Uani 1 1 d . .
H26 H 0.7905 0.6096 0.8456 0.043 Uiso 1 1 calc R U
C25 C 0.7590(3) 0.4804(3) 0.8508(2) 0.0373(9) Uani 1 1 d . .
H27 H 0.8396 0.4626 0.8370 0.045 Uiso 1 1 calc R U
C26 C 0.6663(3) 0.4199(3) 0.8672(3) 0.0360(9) Uani 1 1 d . .
H28 H 0.6846 0.3606 0.8639 0.043 Uiso 1 1 calc R U
C27 C 0.5463(3) 0.4461(2) 0.8884(3) 0.0321(8) Uani 1 1 d . .
H29 H 0.4872 0.4034 0.9010 0.039 Uiso 1 1 calc R U

loop_
_atom_site_aniso_label
_atom_site_aniso_U_11
_atom_site_aniso_U_22
_atom_site_aniso_U_33
_atom_site_aniso_U_23
_atom_site_aniso_U_13
_atom_site_aniso_U_12
Co1 0.0199(2) 0.0179(2) 0.0229(2) -0.00043(19) 0.00033(19) 0.00031(16)
Co2 0.0212(2) 0.0202(2) 0.0274(2) 0.0029(2) 0.0000(2) -0.00056(17)
O1 0.0300(13) 0.0208(12) 0.0326(13) 0.0023(10) 0.0019(11) -0.0027(10)
N1 0.0338(17) 0.0268(15) 0.0338(16) 0.0024(13) -0.0033(13) -0.0117(13)
N2 0.0257(16) 0.0304(16) 0.0400(18) 0.0086(14) -0.0015(14) -0.0037(13)
N3 0.0316(16) 0.0257(15) 0.0282(16) 0.0046(12) -0.0009(13) -0.0025(13)
N4 0.0194(14) 0.0238(14) 0.0247(14) -0.0021(12) -0.0010(11) 0.0038(11)
N5 0.0258(14) 0.0278(15) 0.0415(18) 0.0043(14) 0.0074(14) 0.0032(12)
N6 0.0225(13) 0.0202(13) 0.0231(13) -0.0006(12) -0.0017(12) 0.0013(10)
N7 0.0272(14) 0.0188(13) 0.0245(14) -0.0025(11) -0.0039(11) 0.0031(12)
C1 0.040(2) 0.036(2) 0.042(2) 0.0023(17) -0.0083(18) -0.0156(17)
C2 0.034(2) 0.047(2) 0.049(3) 0.010(2) -0.0049(18) -0.0147(18)
C3 0.038(2) 0.036(2) 0.045(2) 0.0142(18) 0.0011(19) -0.0053(18)
C4 0.038(2) 0.0308(19) 0.031(2) 0.0076(16) 0.0028(16) -0.0007(17)
C5 0.0239(17) 0.0199(16) 0.0251(16) -0.0028(14) 0.0002(13) 0.0065(14)
C6 0.0239(17) 0.0341(19) 0.0317(18) -0.0031(17) -0.0003(14) 0.0017(16)
C7 0.0204(17) 0.051(2) 0.036(2) -0.0065(19) -0.0062(15) 0.0013(18)
C8 0.031(2) 0.046(2) 0.0300(19) -0.0028(17) -0.0082(16) 0.0099(18)
C9 0.035(2) 0.030(2) 0.0267(18) 0.0004(15) -0.0015(15) 0.0090(16)
C10 0.030(2) 0.046(2) 0.046(2) 0.010(2) 0.0128(17) 0.0004(18)
C11 0.0276(18) 0.036(2) 0.051(2) 0.0075(19) 0.0118(17) 0.0076(17)
C12 0.0234(16) 0.0235(17) 0.0252(17) -0.0007(13) -0.0020(13) 0.0024(14)
C13 0.0248(17) 0.0247(17) 0.0275(18) -0.0018(13) -0.0032(14) -0.0026(14)
C14 0.036(2) 0.0203(17) 0.040(2) 0.0017(15) -0.0031(16) -0.0005(15)
C15 0.0356(19) 0.0223(16) 0.042(2) -0.0044(18) -0.0079(19) 0.0084(14)
C16 0.0232(17) 0.0298(19) 0.040(2) -0.0022(15) 0.0007(15) 0.0051(14)
C17 0.0288(18) 0.0214(17) 0.0322(19) 0.0014(14) -0.0099(16) -0.0002(14)
C18 0.0281(18) 0.0270(17) 0.0281(17) 0.0029(15) -0.0022(14) 0.0058(15)
C19 0.046(2) 0.038(2) 0.0216(17) -0.0006(15) -0.0010(17) 0.0126(18)
C20 0.056(3) 0.035(2) 0.032(2) -0.0130(18) -0.0130(19) 0.010(2)
C21 0.048(2) 0.0267(19) 0.037(2) -0.0045(16) -0.0126(19) -0.0022(17)
C22 0.0320(19) 0.0199(16) 0.0130(15) 0.0003(12) -0.0013(14) -0.0024(14)
C23 0.0304(18) 0.0278(18) 0.0309(18) -0.0008(15) 0.0041(15) -0.0031(16)
C24 0.0290(19) 0.039(2) 0.039(2) 0.0026(17) 0.0037(17) -0.0081(17)
C25 0.0242(18) 0.049(2) 0.039(2) 0.0008(17) 0.0070(17) 0.0052(18)
C26 0.0301(19) 0.0296(19) 0.048(2) -0.0021(18) -0.0018(17) 0.0051(17)
C27 0.0250(18) 0.0265(18) 0.045(2) 0.0018(16) 0.0014(16) -0.0013(15)

loop_
_atom_type_symbol
_atom_type_description
_atom_type_scat_dispersion_real
_atom_type_scat_dispersion_imag
_atom_type_scat_source
C C 0.0033 0.0016 'International Tables Vol C Tables 4.2.6.8 and 6.1.1.4'
H H 0.0000 0.0000 'International Tables Vol C Tables 4.2.6.8 and 6.1.1.4'
N N 0.0061 0.0033 'International Tables Vol C Tables 4.2.6.8 and 6.1.1.4'
O O 0.0106 0.0060 'International Tables Vol C Tables 4.2.6.8 and 6.1.1.4'
Co Co 0.3494 0.9721 'International Tables Vol C Tables 4.2.6.8 and 6.1.1.4'

loop_
_geom_angle_atom_site_label_1
_geom_angle_atom_site_label_2
_geom_angle_atom_site_label_3
_geom_angle
O1 Co1 N7 100.89(10)
O1 Co1 N6 95.48(10)
N7 Co1 N6 113.52(11)
O1 Co1 N4 99.09(10)
N7 Co1 N4 126.64(10)
N6 Co1 N4 113.09(11)
O1 Co1 Co2 177.13(7)
N7 Co1 Co2 81.39(8)
N6 Co1 Co2 81.97(7)
N4 Co1 Co2 80.79(8)
N1 Co2 N5 120.37(14)
N1 Co2 N3 119.24(13)
N5 Co2 N3 119.89(14)
N1 Co2 N2 87.99(13)
N5 Co2 N2 87.76(12)
N3 Co2 N2 87.19(12)
N1 Co2 Co1 92.71(9)
N5 Co2 Co1 91.79(9)
N3 Co2 Co1 92.58(9)
N2 Co2 Co1 179.29(9)
C22 O1 Co1 128.2(2)
C17 N1 C1 122.3(3)
C17 N1 Co2 123.6(2)
C1 N1 Co2 113.8(2)
C10 N2 C2 114.7(3)
C10 N2 C3 112.9(3)
C2 N2 C3 112.7(3)
C10 N2 Co2 105.1(2)
C2 N2 Co2 105.2(2)
C3 N2 Co2 105.1(2)
C5 N3 C4 120.3(3)
C5 N3 Co2 121.7(2)
C4 N3 Co2 113.5(2)
C6 N4 C5 117.8(3)
C6 N4 Co1 115.8(2)
C5 N4 Co1 126.0(2)
C12 N5 C11 121.2(3)
C12 N5 Co2 124.1(2)
C11 N5 Co2 113.3(2)
C13 N6 C12 118.4(3)
C13 N6 Co1 116.3(2)
C12 N6 Co1 125.3(2)
C18 N7 C17 118.4(3)
C18 N7 Co1 115.7(2)
C17 N7 Co1 125.9(2)
N1 C1 C2 108.1(3)
N1 C1 H20 110.1
C2 C1 H20 110.1
N1 C1 H19 110.1
C2 C1 H19 110.1
H20 C1 H19 108.4
N2 C2 C1 111.6(3)
N2 C2 H17 109.3
C1 C2 H17 109.3
N2 C2 H18 109.3
C1 C2 H18 109.3
H17 C2 H18 108.0
N2 C3 C4 111.1(3)
N2 C3 H8 109.4
C4 C3 H8 109.4
N2 C3 H1 109.4
C4 C3 H1 109.4
H8 C3 H1 108.0
N3 C4 C3 107.5(3)
N3 C4 H7 110.2
C3 C4 H7 110.2
N3 C4 H6 110.2
C3 C4 H6 110.2
H7 C4 H6 108.5
N3 C5 N4 116.3(3)
N3 C5 C9 123.9(3)
N4 C5 C9 119.8(3)
N4 C6 C7 124.3(3)
N4 C6 H2 117.9
C7 C6 H2 117.9
C6 C7 C8 117.8(3)
C6 C7 H3 121.1
C8 C7 H3 121.1
C9 C8 C7 119.9(3)
C9 C8 H5 120.0
C7 C8 H5 120.0
C8 C9 C5 120.4(3)
C8 C9 H4 119.8
C5 C9 H4 119.8
N2 C10 C11 111.3(3)
N2 C10 H9 109.4
C11 C10 H9 109.4
N2 C10 H16 109.4
C11 C10 H16 109.4
H9 C10 H16 108.0
N5 C11 C10 108.1(3)
N5 C11 H14 110.1
C10 C11 H14 110.1
N5 C11 H15 110.1
C10 C11 H15 110.1
H14 C11 H15 108.4
N5 C12 N6 116.0(3)
N5 C12 C16 124.9(3)
N6 C12 C16 119.2(3)
N6 C13 C14 124.2(3)
N6 C13 H13 117.9
C14 C13 H13 117.9
C13 C14 C15 118.1(3)
C13 C14 H12 120.9
C15 C14 H12 120.9
C16 C15 C14 119.4(3)
C16 C15 H11 120.3
C14 C15 H11 120.3
C15 C16 C12 120.7(3)
C15 C16 H10 119.6
C12 C16 H10 119.6
N1 C17 N7 116.1(3)
N1 C17 C21 125.3(3)
N7 C17 C21 118.6(3)
N7 C18 C19 124.5(3)
N7 C18 H24 117.7
C19 C18 H24 117.7
C18 C19 C20 117.3(4)
C18 C19 H23 121.4
C20 C19 H23 121.4
C21 C20 C19 120.4(3)
C21 C20 H22 119.8
C19 C20 H22 119.8
C20 C21 C17 120.6(4)
C20 C21 H21 119.7
C17 C21 H21 119.7
O1 C22 C27 124.7(3)
O1 C22 C23 121.9(3)
C27 C22 C23 113.4(3)
C24 C23 C22 123.0(3)
C24 C23 H25 118.5
C22 C23 H25 118.5
C25 C24 C23 121.2(4)
C25 C24 H26 119.4
C23 C24 H26 119.4
C24 C25 C26 118.2(4)
C24 C25 H27 120.9
C26 C25 H27 120.9
C25 C26 C27 121.2(4)
C25 C26 H28 119.4
C27 C26 H28 119.4
C26 C27 C22 123.0(3)
C26 C27 H29 118.5
C22 C27 H29 118.5

loop_
_geom_bond_atom_site_label_1
_geom_bond_atom_site_label_2
_geom_bond_distance
Co1 O1 1.983(2)
Co1 N7 2.062(3)
Co1 N6 2.067(3)
Co1 N4 2.073(3)
Co1 Co2 2.5139(7)
Co2 N1 1.885(3)
Co2 N5 1.894(3)
Co2 N3 1.897(3)
Co2 N2 2.020(3)
O1 C22 1.259(4)
N1 C17 1.331(5)
N1 C1 1.467(4)
N2 C10 1.478(5)
N2 C2 1.479(5)
N2 C3 1.483(5)
N3 C5 1.334(4)
N3 C4 1.467(4)
N4 C6 1.358(4)
N4 C5 1.369(4)
N5 C12 1.328(4)
N5 C11 1.470(4)
N6 C13 1.349(4)
N6 C12 1.378(4)
N7 C18 1.356(4)
N7 C17 1.379(4)
C1 C2 1.545(5)
C1 H20 0.9700
C1 H19 0.9700
C2 H17 0.9700
C2 H18 0.9700
C3 C4 1.526(5)
C3 H8 0.9700
C3 H1 0.9700
C4 H7 0.9700
C4 H6 0.9700
C5 C9 1.427(5)
C6 C7 1.374(5)
C6 H2 0.9300
C7 C8 1.395(5)
C7 H3 0.9300
C8 C9 1.353(5)
C8 H5 0.9300
C9 H4 0.9300
C10 C11 1.539(5)
C10 H9 0.9700
C10 H16 0.9700
C11 H14 0.9700
C11 H15 0.9700
C12 C16 1.417(4)
C13 C14 1.368(5)
C13 H13 0.9300
C14 C15 1.396(5)
C14 H12 0.9300
C15 C16 1.364(5)
C15 H11 0.9300
C16 H10 0.9300
C17 C21 1.426(5)
C18 C19 1.364(5)
C18 H24 0.9300
C19 C20 1.400(6)
C19 H23 0.9300
C20 C21 1.354(6)
C20 H22 0.9300
C21 H21 0.9300
C22 C27 1.422(5)
C22 C23 1.426(5)
C23 C24 1.384(5)
C23 H25 0.9300
C24 C25 1.378(5)
C24 H26 0.9300
C25 C26 1.381(5)
C25 H27 0.9300
C26 C27 1.387(5)
C26 H28 0.9300
C27 H29 0.9300

loop_
_geom_torsion_atom_site_label_1
_geom_torsion_atom_site_label_2
_geom_torsion_atom_site_label_3
_geom_torsion_atom_site_label_4
_geom_torsion
N5 Co2 N1 C17 96.2(3)
N3 Co2 N1 C17 -92.0(3)
N2 Co2 N1 C17 -177.6(3)
Co1 Co2 N1 C17 2.5(3)
N5 Co2 N1 C1 -90.1(3)
N3 Co2 N1 C1 81.7(3)
N2 Co2 N1 C1 -3.9(2)
Co1 Co2 N1 C1 176.2(2)
N1 Co2 N3 C5 112.0(3)
N5 Co2 N3 C5 -76.1(3)
N2 Co2 N3 C5 -161.9(3)
Co1 Co2 N3 C5 17.4(3)
N1 Co2 N3 C4 -91.6(3)
N5 Co2 N3 C4 80.3(3)
N2 Co2 N3 C4 -5.5(2)
Co1 Co2 N3 C4 173.8(2)
N1 Co2 N5 C12 -84.2(3)
N3 Co2 N5 C12 104.0(3)
N2 Co2 N5 C12 -170.6(3)
Co1 Co2 N5 C12 10.0(3)
N1 Co2 N5 C11 82.7(3)
N3 Co2 N5 C11 -89.1(3)
N2 Co2 N5 C11 -3.7(3)
Co1 Co2 N5 C11 176.9(2)
C17 N1 C1 C2 -162.2(3)
Co2 N1 C1 C2 23.9(4)
C10 N2 C2 C1 150.2(3)
C3 N2 C2 C1 -78.7(4)
Co2 N2 C2 C1 35.2(4)
N1 C1 C2 N2 -39.6(4)
C10 N2 C3 C4 -76.4(4)
C2 N2 C3 C4 151.6(3)
Co2 N2 C3 C4 37.6(4)
C5 N3 C4 C3 -176.1(3)
Co2 N3 C4 C3 27.2(4)
N2 C3 C4 N3 -43.2(4)
C4 N3 C5 N4 -171.7(3)
Co2 N3 C5 N4 -16.9(4)
C4 N3 C5 C9 6.7(5)
Co2 N3 C5 C9 161.5(3)
C6 N4 C5 N3 177.5(3)
Co1 N4 C5 N3 4.8(4)
C6 N4 C5 C9 -0.9(5)
Co1 N4 C5 C9 -173.6(2)
C5 N4 C6 C7 -0.1(5)
Co1 N4 C6 C7 173.4(3)
N4 C6 C7 C8 0.9(6)
C6 C7 C8 C9 -0.8(6)
C7 C8 C9 C5 -0.1(5)
N3 C5 C9 C8 -177.3(3)
N4 C5 C9 C8 1.0(5)
C2 N2 C10 C11 -78.2(4)
C3 N2 C10 C11 150.8(3)
Co2 N2 C10 C11 36.9(4)
C12 N5 C11 C10 -168.1(3)
Co2 N5 C11 C10 24.6(4)
N2 C10 C11 N5 -41.2(4)
C11 N5 C12 N6 -176.8(3)
Co2 N5 C12 N6 -10.9(4)
C11 N5 C12 C16 4.4(5)
Co2 N5 C12 C16 170.3(3)
C13 N6 C12 N5 -177.3(3)
Co1 N6 C12 N5 4.8(4)
C13 N6 C12 C16 1.6(4)
Co1 N6 C12 C16 -176.3(2)
C12 N6 C13 C14 -1.2(5)
Co1 N6 C13 C14 176.9(3)
N6 C13 C14 C15 0.5(5)
C13 C14 C15 C16 -0.3(5)
C14 C15 C16 C12 0.8(5)
N5 C12 C16 C15 177.3(3)
N6 C12 C16 C15 -1.5(5)
C1 N1 C17 N7 -178.6(3)
Co2 N1 C17 N7 -5.4(4)
C1 N1 C17 C21 2.0(5)
Co2 N1 C17 C21 175.2(3)
C18 N7 C17 N1 -173.7(3)
Co1 N7 C17 N1 6.2(4)
C18 N7 C17 C21 5.8(4)
Co1 N7 C17 C21 -174.4(2)
C17 N7 C18 C19 -2.9(5)
Co1 N7 C18 C19 177.2(3)
N7 C18 C19 C20 -1.4(5)
C18 C19 C20 C21 2.7(6)
C19 C20 C21 C17 0.2(6)
N1 C17 C21 C20 174.8(4)
N7 C17 C21 C20 -4.6(5)
Co1 O1 C22 C27 14.2(5)
Co1 O1 C22 C23 -164.6(2)
O1 C22 C23 C24 179.3(3)
C27 C22 C23 C24 0.4(5)
C22 C23 C24 C25 1.2(6)
C23 C24 C25 C26 -1.1(6)
C24 C25 C26 C27 -0.5(6)
C25 C26 C27 C22 2.2(6)
O1 C22 C27 C26 179.1(3)
C23 C22 C27 C26 -2.1(5)
